data_7016456
loop_
_publ_author_name
'Takaya, Jun'
'Iwasawa, Nobuharu'

_publ_section_title
;
 Reaction of bis(o-phosphinophenyl)silane with M(PPh(3))(4) (M = Ni,
 Pd, Pt): synthesis and structural analysis of \h(2)-(Si-H) metal(0)
 and pentacoordinate silyl metal(ii) hydride complexes of the Ni triad
 bearing a PSiP-pincer ligand.
;
_journal_issue 35
_journal_name_full 'Dalton transactions (Cambridge, England : 2003)'
_journal_page_first 8814
_journal_page_last 8821
_journal_paper_doi 10.1039/c1dt10526d
_journal_volume 40
_journal_year 2011
_chemical_formula_sum 'C55 H47 P3 Pt Si'
_chemical_formula_weight 1024.02
_chemical_name_systematic
;
?
;
_space_group_IT_number 14
_symmetry_cell_setting monoclinic
_symmetry_space_group_name_Hall '-P 2yab'
_symmetry_space_group_name_H-M 'P 1 21/a 1'
_atom_sites_solution_hydrogens geom
_atom_sites_solution_primary direct
_atom_sites_solution_secondary difmap
_audit_creation_method SHELXL-97
_cell_angle_alpha 90.00
_cell_angle_beta 116.36(2)
_cell_angle_gamma 90.00
_cell_formula_units_Z 4
_cell_length_a 19.567(3)
_cell_length_b 12.9268(14)
_cell_length_c 19.692(3)
_cell_measurement_reflns_used 14326
_cell_measurement_temperature 123(2)
_cell_measurement_theta_max 29.9418
_cell_measurement_theta_min 2.7953
_cell_volume 4463.0(13)
_computing_structure_refinement 'SHELXL-97 (Sheldrick, 1997)'
_computing_structure_solution 'SHELXS-97 (Sheldrick, 1990)'
_diffrn_ambient_temperature 123(2)
_diffrn_detector_area_resol_mean 14.7059
_diffrn_measured_fraction_theta_full 0.970
_diffrn_measured_fraction_theta_max 0.970
_diffrn_measurement_device_type CCD
_diffrn_measurement_method dtprofit.ref
_diffrn_radiation_monochromator graphite
_diffrn_radiation_source 'fine-focus sealed tube'
_diffrn_radiation_type MoK\a
_diffrn_radiation_wavelength 0.71073
_diffrn_reflns_av_R_equivalents 0.1177
_diffrn_reflns_av_sigmaI/netI 0.1128
_diffrn_reflns_limit_h_max 25
_diffrn_reflns_limit_h_min -24
_diffrn_reflns_limit_k_max 16
_diffrn_reflns_limit_k_min -14
_diffrn_reflns_limit_l_max 25
_diffrn_reflns_limit_l_min -25
_diffrn_reflns_number 34473
_diffrn_reflns_theta_full 27.50
_diffrn_reflns_theta_max 27.50
_diffrn_reflns_theta_min 2.80
_exptl_absorpt_coefficient_mu 3.316
_exptl_absorpt_correction_T_max 0.9071
_exptl_absorpt_correction_T_min 0.5033
_exptl_absorpt_correction_type Multi-scan'
_exptl_crystal_colour Colorless
_exptl_crystal_density_diffrn 1.524
_exptl_crystal_density_meas ?
_exptl_crystal_density_method 'not measured'
_exptl_crystal_description Prism
_exptl_crystal_F_000 2056
_exptl_crystal_size_max 0.24
_exptl_crystal_size_mid 0.22
_exptl_crystal_size_min 0.03
_refine_diff_density_max 6.556
_refine_diff_density_min -5.749
_refine_diff_density_rms 0.302
_refine_ls_extinction_method none
_refine_ls_goodness_of_fit_ref 1.065
_refine_ls_hydrogen_treatment constr
_refine_ls_matrix_type full
_refine_ls_number_parameters 542
_refine_ls_number_reflns 9956
_refine_ls_number_restraints 0
_refine_ls_restrained_S_all 1.065
_refine_ls_R_factor_all 0.1068
_refine_ls_R_factor_gt 0.0832
_refine_ls_shift/su_max 0.001
_refine_ls_shift/su_mean 0.000
_refine_ls_structure_factor_coef Fsqd
_refine_ls_weighting_details 'calc w=1/[\s^2^(Fo^2^)+(0.1223P)^2^+7.3400P] where P=(Fo^2^+2Fc^2^)/3'
_refine_ls_weighting_scheme calc
_refine_ls_wR_factor_gt 0.2017
_refine_ls_wR_factor_ref 0.2223
_reflns_number_gt 7292
_reflns_number_total 9956
_reflns_threshold_expression >2sigma(I)
_cod_data_source_file c1dt10526d.txt
_cod_data_source_block '__HPt(II)PSiP'
_cod_depositor_comments
;
The following automatic conversions were performed:

'_exptl_crystal_density_meas' value 'not measured' was changed to '?'
- the value is perceived as not measured.

Automatic conversion script
Id: cif_fix_values 3008 2015-01-20 13:52:24Z robertas 
;
_cod_original_cell_volume 4463.1(9)
_cod_original_sg_symbol_H-M P21/a
_cod_database_code 7016456

loop_
_symmetry_equiv_pos_as_xyz
'x, y, z'
'-x+1/2, y+1/2, -z'
'-x, -y, -z'
'x-1/2, -y-1/2, z'

loop_
_atom_site_label
_atom_site_type_symbol
_atom_site_fract_x
_atom_site_fract_y
_atom_site_fract_z
_atom_site_U_iso_or_equiv
_atom_site_adp_type
_atom_site_occupancy
_atom_site_symmetry_multiplicity
_atom_site_calc_flag
_atom_site_refinement_flags
Pt1 Pt 0.062616(17) 0.67630(2) 0.243276(18) 0.01742(14) Uani 1 1 d .
P1 P -0.03704(12) 0.78368(17) 0.16774(13) 0.0186(5) Uani 1 1 d .
C1 C -0.0470(5) 0.8172(6) 0.0730(5) 0.0212(19) Uani 1 1 d .
C2 C -0.1124(5) 0.8686(7) 0.0199(5) 0.027(2) Uani 1 1 d .
H1 H -0.1532 0.8831 0.0322 0.032 Uiso 1 1 calc R
C3 C -0.1179(6) 0.8985(9) -0.0503(6) 0.035(2) Uani 1 1 d .
H2 H -0.1627 0.9321 -0.0860 0.042 Uiso 1 1 calc R
C4 C -0.0574(6) 0.8789(10) -0.0681(6) 0.042(3) Uani 1 1 d .
H3 H -0.0600 0.9011 -0.1152 0.050 Uiso 1 1 calc R
C5 C 0.0063(6) 0.8267(7) -0.0162(6) 0.034(2) Uani 1 1 d .
H4 H 0.0469 0.8121 -0.0288 0.040 Uiso 1 1 calc R
C6 C 0.0123(5) 0.7956(8) 0.0530(5) 0.0259(19) Uani 1 1 d .
H5 H 0.0565 0.7596 0.0874 0.031 Uiso 1 1 calc R
C7 C -0.1348(5) 0.7431(7) 0.1436(5) 0.0205(18) Uani 1 1 d .
C8 C -0.1822(5) 0.7931(8) 0.1703(6) 0.030(2) Uani 1 1 d .
H6 H -0.1650 0.8544 0.1996 0.036 Uiso 1 1 calc R
C9 C -0.2534(5) 0.7538(8) 0.1544(6) 0.032(2) Uani 1 1 d .
H7 H -0.2852 0.7882 0.1723 0.039 Uiso 1 1 calc R
C10 C -0.2785(5) 0.6633(8) 0.1116(7) 0.034(2) Uani 1 1 d .
H8 H -0.3267 0.6346 0.1018 0.041 Uiso 1 1 calc R
C11 C -0.2342(6) 0.6167(8) 0.0843(7) 0.042(3) Uani 1 1 d .
H9 H -0.2525 0.5565 0.0539 0.050 Uiso 1 1 calc R
C12 C -0.1616(6) 0.6551(8) 0.0998(6) 0.031(2) Uani 1 1 d .
H10 H -0.1311 0.6208 0.0803 0.037 Uiso 1 1 calc R
C13 C -0.0332(5) 0.9117(7) 0.2097(5) 0.0229(19) Uani 1 1 d .
C14 C -0.0166(5) 0.9145(7) 0.2864(6) 0.026(2) Uani 1 1 d .
H11 H -0.0100 0.8516 0.3136 0.031 Uiso 1 1 calc R
C15 C -0.0096(5) 1.0089(8) 0.3235(6) 0.033(2) Uani 1 1 d .
H12 H 0.0016 1.0097 0.3757 0.039 Uiso 1 1 calc R
C16 C -0.0187(6) 1.0991(9) 0.2857(7) 0.039(3) Uani 1 1 d .
H13 H -0.0154 1.1626 0.3113 0.047 Uiso 1 1 calc R
C17 C -0.0328(6) 1.1002(8) 0.2104(7) 0.038(2) Uani 1 1 d .
H14 H -0.0360 1.1641 0.1853 0.045 Uiso 1 1 calc R
C18 C -0.0422(5) 1.0067(7) 0.1714(6) 0.027(2) Uani 1 1 d .
H15 H -0.0548 1.0072 0.1189 0.032 Uiso 1 1 calc R
P2 P 0.15606(12) 0.74918(17) 0.35116(13) 0.0179(5) Uani 1 1 d .
C19 C 0.1901(5) 0.8804(7) 0.3441(5) 0.0207(18) Uani 1 1 d .
C20 C 0.1571(5) 0.9329(7) 0.2770(5) 0.025(2) Uani 1 1 d .
H16 H 0.1153 0.9028 0.2351 0.031 Uiso 1 1 calc R
C21 C 0.1837(6) 1.0295(8) 0.2688(6) 0.037(2) Uani 1 1 d .
H17 H 0.1601 1.0647 0.2216 0.044 Uiso 1 1 calc R
C22 C 0.2445(6) 1.0745(7) 0.3295(6) 0.033(2) Uani 1 1 d .
H18 H 0.2622 1.1411 0.3244 0.040 Uiso 1 1 calc R
C23 C 0.2798(5) 1.0211(7) 0.3982(5) 0.0242(19) Uani 1 1 d .
H19 H 0.3222 1.0506 0.4400 0.029 Uiso 1 1 calc R
C24 C 0.2527(5) 0.9265(7) 0.4047(5) 0.0239(19) Uani 1 1 d .
H20 H 0.2768 0.8905 0.4515 0.029 Uiso 1 1 calc R
C25 C 0.2482(5) 0.6831(6) 0.3934(6) 0.0215(19) Uani 1 1 d .
C26 C 0.3011(5) 0.7006(8) 0.3640(6) 0.027(2) Uani 1 1 d .
H21 H 0.2891 0.7471 0.3230 0.032 Uiso 1 1 calc R
C27 C 0.3704(5) 0.6496(7) 0.3951(6) 0.025(2) Uani 1 1 d .
H22 H 0.4062 0.6633 0.3758 0.031 Uiso 1 1 calc R
C28 C 0.3888(5) 0.5807(7) 0.4524(6) 0.029(2) Uani 1 1 d .
H23 H 0.4366 0.5462 0.4724 0.034 Uiso 1 1 calc R
C29 C 0.3366(5) 0.5604(7) 0.4820(6) 0.030(2) Uani 1 1 d .
H24 H 0.3489 0.5126 0.5224 0.035 Uiso 1 1 calc R
C30 C 0.2668(5) 0.6112(7) 0.4515(5) 0.0217(18) Uani 1 1 d .
H25 H 0.2310 0.5966 0.4707 0.026 Uiso 1 1 calc R
C31 C 0.1296(4) 0.7488(7) 0.4299(5) 0.0215(18) Uani 1 1 d .
C32 C 0.1690(5) 0.7991(7) 0.4984(5) 0.0225(18) Uani 1 1 d .
H26 H 0.2142 0.8363 0.5077 0.027 Uiso 1 1 calc R
C33 C 0.1433(6) 0.7958(8) 0.5538(6) 0.027(2) Uani 1 1 d .
H27 H 0.1706 0.8320 0.6001 0.033 Uiso 1 1 calc R
C34 C 0.0803(5) 0.7422(7) 0.5431(5) 0.026(2) Uani 1 1 d .
H28 H 0.0629 0.7415 0.5811 0.032 Uiso 1 1 calc R
C35 C 0.0409(5) 0.6877(7) 0.4758(6) 0.024(2) Uani 1 1 d .
H29 H -0.0029 0.6490 0.4691 0.029 Uiso 1 1 calc R
C36 C 0.0636(5) 0.6881(6) 0.4181(5) 0.0209(19) Uani 1 1 d .
Si1 Si 0.01545(13) 0.61152(19) 0.32691(14) 0.0210(5) Uani 1 1 d .
C37 C -0.0879(5) 0.5971(8) 0.3070(6) 0.030(2) Uani 1 1 d .
H30 H -0.0911 0.5578 0.3481 0.045 Uiso 1 1 calc R
H31 H -0.1158 0.5603 0.2590 0.045 Uiso 1 1 calc R
H32 H -0.1105 0.6658 0.3036 0.045 Uiso 1 1 calc R
C38 C 0.0571(5) 0.4749(6) 0.3518(5) 0.0217(18) Uani 1 1 d .
C39 C 0.0643(5) 0.4181(7) 0.4144(5) 0.027(2) Uani 1 1 d .
H33 H 0.0469 0.4473 0.4482 0.032 Uiso 1 1 calc R
C40 C 0.0963(6) 0.3198(7) 0.4292(6) 0.028(2) Uani 1 1 d .
H34 H 0.1005 0.2824 0.4724 0.034 Uiso 1 1 calc R
C41 C 0.1220(5) 0.2769(7) 0.3800(5) 0.028(2) Uani 1 1 d .
H35 H 0.1454 0.2107 0.3904 0.034 Uiso 1 1 calc R
C42 C 0.1137(5) 0.3300(7) 0.3162(6) 0.028(2) Uani 1 1 d .
H36 H 0.1301 0.2991 0.2822 0.033 Uiso 1 1 calc R
C43 C 0.0812(4) 0.4290(7) 0.3008(5) 0.0206(18) Uani 1 1 d .
P3 P 0.06664(12) 0.50499(17) 0.21783(13) 0.0200(5) Uani 1 1 d .
C44 C -0.0202(5) 0.4470(7) 0.1442(5) 0.025(2) Uani 1 1 d .
C45 C -0.0689(5) 0.3857(8) 0.1617(6) 0.031(2) Uani 1 1 d .
H37 H -0.0550 0.3679 0.2130 0.037 Uiso 1 1 calc R
C46 C -0.1369(5) 0.3508(8) 0.1053(7) 0.035(2) Uani 1 1 d .
H38 H -0.1701 0.3115 0.1187 0.042 Uiso 1 1 calc R
C47 C -0.1578(5) 0.3714(8) 0.0307(6) 0.036(2) Uani 1 1 d .
H39 H -0.2040 0.3444 -0.0076 0.044 Uiso 1 1 calc R
C48 C -0.1104(6) 0.4325(9) 0.0115(6) 0.038(3) Uani 1 1 d .
H40 H -0.1244 0.4485 -0.0401 0.046 Uiso 1 1 calc R
C49 C -0.0427(5) 0.4698(8) 0.0682(6) 0.032(2) Uani 1 1 d .
H41 H -0.0108 0.5120 0.0547 0.038 Uiso 1 1 calc R
C50 C 0.1422(5) 0.4558(6) 0.1958(6) 0.0250(19) Uani 1 1 d .
C51 C 0.1311(6) 0.3833(9) 0.1399(7) 0.044(3) Uani 1 1 d .
H42 H 0.0814 0.3574 0.1090 0.053 Uiso 1 1 calc R
C52 C 0.1941(7) 0.3480(11) 0.1293(8) 0.057(4) Uani 1 1 d .
H43 H 0.1868 0.2987 0.0909 0.069 Uiso 1 1 calc R
C53 C 0.2665(6) 0.3856(9) 0.1753(8) 0.046(3) Uani 1 1 d .
H44 H 0.3090 0.3620 0.1684 0.056 Uiso 1 1 calc R
C54 C 0.2769(6) 0.4571(8) 0.2311(8) 0.044(3) Uani 1 1 d .
H45 H 0.3267 0.4817 0.2629 0.053 Uiso 1 1 calc R
C55 C 0.2162(5) 0.4928(8) 0.2410(6) 0.030(2) Uani 1 1 d .
H46 H 0.2242 0.5432 0.2789 0.037 Uiso 1 1 calc R

loop_
_atom_site_aniso_label
_atom_site_aniso_U_11
_atom_site_aniso_U_22
_atom_site_aniso_U_33
_atom_site_aniso_U_23
_atom_site_aniso_U_13
_atom_site_aniso_U_12
Pt1 0.0139(2) 0.0192(2) 0.0224(2) 0.00077(11) 0.01103(16) -0.00001(12)
P1 0.0140(10) 0.0216(12) 0.0233(12) 0.0005(8) 0.0111(9) 0.0002(9)
C1 0.017(4) 0.021(5) 0.027(5) 0.003(3) 0.011(4) -0.004(3)
C2 0.020(4) 0.035(5) 0.025(5) 0.004(4) 0.009(4) 0.002(4)
C3 0.027(5) 0.053(7) 0.025(6) 0.009(5) 0.011(4) 0.012(5)
C4 0.032(5) 0.064(8) 0.030(6) 0.009(5) 0.015(5) 0.002(5)
C5 0.020(5) 0.048(7) 0.032(6) 0.000(4) 0.011(4) -0.002(4)
C6 0.017(4) 0.042(5) 0.024(5) -0.002(4) 0.014(4) 0.001(4)
C7 0.014(4) 0.031(5) 0.022(5) 0.000(4) 0.012(3) 0.002(4)
C8 0.021(4) 0.037(5) 0.033(6) -0.010(4) 0.011(4) 0.000(4)
C9 0.025(5) 0.036(6) 0.038(6) -0.003(4) 0.017(4) 0.001(4)
C10 0.014(4) 0.043(6) 0.048(7) 0.016(5) 0.016(5) 0.005(4)
C11 0.029(5) 0.023(5) 0.070(8) -0.011(5) 0.020(5) -0.008(4)
C12 0.023(5) 0.026(5) 0.043(7) -0.008(4) 0.016(5) -0.005(4)
C13 0.012(4) 0.026(5) 0.031(5) -0.004(4) 0.010(4) 0.001(3)
C14 0.015(4) 0.026(5) 0.038(6) 0.002(4) 0.013(4) 0.001(4)
C15 0.022(5) 0.049(6) 0.025(5) -0.006(4) 0.008(4) 0.005(4)
C16 0.023(5) 0.038(6) 0.061(8) -0.013(5) 0.023(5) -0.005(5)
C17 0.034(5) 0.035(6) 0.057(8) -0.005(5) 0.032(5) 0.001(5)
C18 0.023(4) 0.027(5) 0.037(6) 0.000(4) 0.020(4) 0.004(4)
P2 0.0142(10) 0.0183(11) 0.0249(13) 0.0003(8) 0.0121(9) 0.0010(9)
C19 0.020(4) 0.025(4) 0.029(5) -0.005(3) 0.021(4) -0.003(4)
C20 0.014(4) 0.034(5) 0.028(5) 0.010(4) 0.009(4) -0.007(4)
C21 0.028(5) 0.032(5) 0.039(6) 0.012(4) 0.005(4) -0.006(4)
C22 0.028(5) 0.018(4) 0.052(7) 0.007(4) 0.017(5) -0.010(4)
C23 0.018(4) 0.021(4) 0.030(5) -0.008(4) 0.008(4) -0.004(4)
C24 0.021(4) 0.028(5) 0.025(5) 0.001(4) 0.012(4) -0.004(4)
C25 0.014(4) 0.022(5) 0.032(6) -0.003(3) 0.014(4) 0.000(3)
C26 0.028(5) 0.031(5) 0.024(5) 0.001(4) 0.014(4) -0.002(4)
C27 0.013(4) 0.027(5) 0.040(6) -0.004(4) 0.016(4) -0.001(4)
C28 0.016(4) 0.027(5) 0.039(6) -0.002(4) 0.008(4) 0.002(4)
C29 0.028(5) 0.024(5) 0.034(6) 0.000(4) 0.012(4) -0.001(4)
C30 0.015(4) 0.023(4) 0.028(5) 0.003(3) 0.010(4) -0.001(4)
C31 0.012(4) 0.024(5) 0.031(5) 0.007(4) 0.012(4) 0.007(4)
C32 0.020(4) 0.031(5) 0.019(5) 0.003(4) 0.011(4) 0.006(4)
C33 0.030(5) 0.031(5) 0.026(5) -0.002(4) 0.016(4) 0.000(4)
C34 0.033(5) 0.031(5) 0.025(5) 0.003(4) 0.022(4) 0.005(4)
C35 0.022(4) 0.022(4) 0.036(6) 0.004(4) 0.020(4) 0.005(4)
C36 0.015(4) 0.019(4) 0.030(5) 0.005(3) 0.011(4) 0.007(3)
Si1 0.0176(11) 0.0246(12) 0.0242(14) 0.0020(9) 0.0125(10) 0.0015(10)
C37 0.021(4) 0.044(6) 0.032(6) 0.003(4) 0.018(4) -0.001(4)
C38 0.017(4) 0.018(4) 0.034(5) 0.003(3) 0.014(4) -0.003(3)
C39 0.021(4) 0.035(5) 0.025(5) 0.002(4) 0.012(4) -0.002(4)
C40 0.024(5) 0.030(5) 0.027(6) 0.006(4) 0.008(4) -0.004(4)
C41 0.024(4) 0.023(5) 0.030(6) 0.000(4) 0.005(4) 0.002(4)
C42 0.019(4) 0.031(5) 0.029(6) 0.005(4) 0.007(4) 0.004(4)
C43 0.010(3) 0.021(4) 0.034(5) -0.001(3) 0.013(4) 0.001(3)
P3 0.0171(10) 0.0213(11) 0.0274(13) -0.0018(9) 0.0150(9) -0.0005(9)
C44 0.016(4) 0.024(5) 0.036(6) 0.001(4) 0.012(4) 0.008(4)
C45 0.027(5) 0.031(5) 0.028(6) 0.005(4) 0.005(4) -0.002(4)
C46 0.016(4) 0.034(5) 0.050(7) -0.002(5) 0.011(5) -0.006(4)
C47 0.018(4) 0.041(6) 0.044(7) -0.013(5) 0.008(4) 0.001(4)
C48 0.030(5) 0.055(7) 0.030(6) -0.014(5) 0.013(4) 0.000(5)
C49 0.025(5) 0.042(6) 0.031(6) -0.009(4) 0.015(4) -0.006(4)
C50 0.024(4) 0.016(4) 0.038(6) 0.001(4) 0.017(4) 0.002(4)
C51 0.021(5) 0.050(7) 0.056(8) -0.021(6) 0.014(5) 0.001(5)
C52 0.039(7) 0.069(8) 0.061(9) -0.037(7) 0.021(6) 0.004(6)
C53 0.030(5) 0.036(6) 0.077(9) -0.011(6) 0.027(6) 0.000(5)
C54 0.023(5) 0.028(6) 0.088(10) -0.004(5) 0.031(6) 0.000(4)
C55 0.018(4) 0.031(5) 0.050(7) -0.014(4) 0.022(4) -0.007(4)

loop_
_atom_type_symbol
_atom_type_description
_atom_type_scat_dispersion_real
_atom_type_scat_dispersion_imag
_atom_type_scat_source
C C 0.0033 0.0016 'International Tables Vol C Tables 4.2.6.8 and 6.1.1.4'
H H 0.0000 0.0000 'International Tables Vol C Tables 4.2.6.8 and 6.1.1.4'
P P 0.1023 0.0942 'International Tables Vol C Tables 4.2.6.8 and 6.1.1.4'
Pt Pt -1.7033 8.3905 'International Tables Vol C Tables 4.2.6.8 and 6.1.1.4'
Si Si 0.0817 0.0704 'International Tables Vol C Tables 4.2.6.8 and 6.1.1.4'

loop_
_geom_angle_atom_site_label_1
_geom_angle_atom_site_label_2
_geom_angle_atom_site_label_3
_geom_angle
P3 Pt1 P2 120.65(8)
P3 Pt1 P1 122.85(8)
P2 Pt1 P1 116.41(8)
P3 Pt1 Si1 82.62(8)
P2 Pt1 Si1 84.15(8)
P1 Pt1 Si1 100.45(8)
C7 P1 C13 101.8(4)
C7 P1 C1 100.1(4)
C13 P1 C1 102.0(4)
C7 P1 Pt1 118.7(3)
C13 P1 Pt1 113.4(3)
C1 P1 Pt1 118.2(3)
C6 C1 C2 118.4(9)
C6 C1 P1 120.5(7)
C2 C1 P1 121.0(7)
C3 C2 C1 120.8(9)
C2 C3 C4 119.8(9)
C5 C4 C3 119.2(10)
C6 C5 C4 121.7(10)
C5 C6 C1 120.0(9)
C12 C7 C8 118.6(8)
C12 C7 P1 117.5(6)
C8 C7 P1 123.8(7)
C9 C8 C7 120.7(9)
C8 C9 C10 119.6(9)
C11 C10 C9 119.9(9)
C10 C11 C12 121.5(10)
C7 C12 C11 119.6(9)
C14 C13 C18 118.0(8)
C14 C13 P1 116.9(7)
C18 C13 P1 125.0(7)
C15 C14 C13 120.6(9)
C16 C15 C14 120.5(10)
C15 C16 C17 121.0(10)
C16 C17 C18 119.6(10)
C17 C18 C13 120.3(9)
C25 P2 C31 101.8(4)
C25 P2 C19 98.5(4)
C31 P2 C19 108.1(4)
C25 P2 Pt1 116.6(3)
C31 P2 Pt1 111.8(3)
C19 P2 Pt1 118.1(3)
C20 C19 C24 117.9(8)
C20 C19 P2 119.8(7)
C24 C19 P2 122.2(7)
C19 C20 C21 121.2(9)
C22 C21 C20 120.0(9)
C21 C22 C23 119.6(8)
C24 C23 C22 119.2(8)
C23 C24 C19 122.0(9)
C30 C25 C26 118.2(8)
C30 C25 P2 122.1(7)
C26 C25 P2 119.6(7)
C27 C26 C25 119.8(9)
C28 C27 C26 121.8(9)
C27 C28 C29 119.6(8)
C30 C29 C28 119.2(9)
C29 C30 C25 121.3(8)
C32 C31 C36 119.0(8)
C32 C31 P2 125.2(7)
C36 C31 P2 115.7(7)
C31 C32 C33 120.7(9)
C34 C33 C32 121.2(9)
C33 C34 C35 119.4(8)
C36 C35 C34 122.2(9)
C35 C36 C31 117.3(9)
C35 C36 Si1 124.6(7)
C31 C36 Si1 118.0(7)
C37 Si1 C36 106.5(4)
C37 Si1 C38 104.9(4)
C36 Si1 C38 105.3(4)
C37 Si1 Pt1 127.0(3)
C36 Si1 Pt1 106.9(3)
C38 Si1 Pt1 104.5(3)
C39 C38 C43 118.3(8)
C39 C38 Si1 125.3(7)
C43 C38 Si1 116.4(6)
C40 C39 C38 122.0(9)
C39 C40 C41 119.2(9)
C42 C41 C40 120.3(9)
C41 C42 C43 120.8(9)
C42 C43 C38 119.5(9)
C42 C43 P3 124.3(7)
C38 C43 P3 116.2(6)
C43 P3 C50 101.8(4)
C43 P3 C44 102.2(4)
C50 P3 C44 103.5(4)
C43 P3 Pt1 109.6(3)
C50 P3 Pt1 120.0(3)
C44 P3 Pt1 117.4(3)
C49 C44 C45 117.4(9)
C49 C44 P3 120.3(7)
C45 C44 P3 122.1(7)
C46 C45 C44 120.6(10)
C47 C46 C45 121.6(10)
C46 C47 C48 119.1(9)
C49 C48 C47 119.5(10)
C48 C49 C44 121.7(9)
C51 C50 C55 119.1(8)
C51 C50 P3 124.4(7)
C55 C50 P3 116.4(7)
C50 C51 C52 119.7(10)
C53 C52 C51 119.7(10)
C54 C53 C52 120.1(10)
C55 C54 C53 120.7(10)
C54 C55 C50 120.7(9)

loop_
_geom_bond_atom_site_label_1
_geom_bond_atom_site_label_2
_geom_bond_distance
Pt1 P3 2.280(2)
Pt1 P2 2.301(2)
Pt1 P1 2.317(2)
Pt1 Si1 2.370(2)
P1 C7 1.830(8)
P1 C13 1.836(9)
P1 C1 1.840(10)
C1 C6 1.408(12)
C1 C2 1.409(12)
C2 C3 1.393(13)
C3 C4 1.399(14)
C4 C5 1.387(15)
C5 C6 1.375(15)
C7 C12 1.382(13)
C7 C8 1.411(12)
C8 C9 1.382(13)
C9 C10 1.397(15)
C10 C11 1.348(15)
C11 C12 1.405(14)
C13 C14 1.399(13)
C13 C18 1.410(13)
C14 C15 1.398(13)
C15 C16 1.352(15)
C16 C17 1.383(16)
C17 C18 1.400(14)
P2 C25 1.827(9)
P2 C31 1.840(9)
P2 C19 1.849(9)
C19 C20 1.368(13)
C19 C24 1.408(12)
C20 C21 1.388(13)
C21 C22 1.386(14)
C22 C23 1.398(14)
C23 C24 1.361(12)
C25 C30 1.391(12)
C25 C26 1.410(13)
C26 C27 1.383(13)
C27 C28 1.354(14)
C28 C29 1.407(13)
C29 C30 1.389(12)
C31 C32 1.383(13)
C31 C36 1.439(12)
C32 C33 1.391(12)
C33 C34 1.345(13)
C34 C35 1.393(14)
C35 C36 1.391(13)
C36 Si1 1.895(10)
Si1 C37 1.891(9)
Si1 C38 1.915(9)
C38 C39 1.388(12)
C38 C43 1.415(12)
C39 C40 1.388(13)
C40 C41 1.391(14)
C41 C42 1.375(14)
C42 C43 1.400(12)
C43 P3 1.818(9)
P3 C50 1.830(9)
P3 C44 1.833(9)
C44 C49 1.392(14)
C44 C45 1.395(13)
C45 C46 1.377(13)
C46 C47 1.366(16)
C47 C48 1.391(15)
C48 C49 1.386(14)
C50 C51 1.387(14)
C50 C55 1.406(13)
C51 C52 1.413(15)
C52 C53 1.388(16)
C53 C54 1.379(16)
C54 C55 1.366(13)
